data_2202962
loop_
_publ_author_name
'Robert T. Stibrany'
'Harvey J. Schugar'
'Joseph A. Potenza'

_publ_section_title
;
 (<i>S,S</i>)-1,2-Bis(1-methylbenzimidazol-2-yl)-1',2'-bis(methoxy)ethane
;
_journal_issue 10
_journal_name_full 'Acta Crystallographica Section E'
_journal_page_first o1448
_journal_page_last o1450
_journal_paper_doi 10.1107/S1600536803019184
_journal_volume 59
_journal_year 2003
_chemical_formula_moiety 'C20 H22 N4 O2'
_chemical_formula_sum 'C20 H22 N4 O2'
_chemical_formula_weight 350.41
_chemical_melting_point '146-147 ^o^C'
_chemical_name_systematic
;
(S,S)-1,2-bis(1-hydrobenzimidazol-2-yl)-1,2-ethanediol
;
_space_group_IT_number 20
_symmetry_cell_setting orthorhombic
_symmetry_space_group_name_Hall 'C 2c 2'
_symmetry_space_group_name_H-M 'C 2 2 21'
_atom_sites_solution_hydrogens geom
_atom_sites_solution_primary direct
_atom_sites_solution_secondary difmap
_audit_creation_method SHELXL-97
_cell_angle_alpha 90.00
_cell_angle_beta 90.00
_cell_angle_gamma 90.00
_cell_formula_units_Z 4
_cell_length_a 6.7980(6)
_cell_length_b 10.9084(9)
_cell_length_c 25.331(2)
_cell_measurement_reflns_used 664
_cell_measurement_temperature 296.0(10)
_cell_measurement_theta_max 22.79
_cell_measurement_theta_min 3.53
_cell_volume 1878.4(3)
_computing_cell_refinement SMART
_computing_data_collection 'SMART (Bruker, 2000)'
_computing_data_reduction 'SAINT (Bruker, 2000)'
_computing_molecular_graphics 'ORTEPIII (Burnett & Johnson, 1996), ORTEP32 (Farrugia, 1997)'
_computing_publication_material 'SHELXTL (Bruker, 2000)'
_computing_structure_refinement 'SHELXL97 (Sheldrick, 1997)'
_computing_structure_solution 'SHELXS97 (Sheldrick, 1990)'
_diffrn_ambient_temperature 296.0(10)
_diffrn_measured_fraction_theta_full 0.993
_diffrn_measured_fraction_theta_max 0.993
_diffrn_measurement_device_type 'Bruker CCD area detector'
_diffrn_measurement_method '\f and \w scans'
_diffrn_radiation_monochromator graphite
_diffrn_radiation_source 'fine-focus sealed tube'
_diffrn_radiation_type MoK\a
_diffrn_radiation_wavelength 0.71073
_diffrn_reflns_av_R_equivalents 0.0317
_diffrn_reflns_av_sigmaI/netI 0.0443
_diffrn_reflns_limit_h_max 8
_diffrn_reflns_limit_h_min -7
_diffrn_reflns_limit_k_max 12
_diffrn_reflns_limit_k_min -12
_diffrn_reflns_limit_l_max 29
_diffrn_reflns_limit_l_min -30
_diffrn_reflns_number 3653
_diffrn_reflns_theta_full 25.10
_diffrn_reflns_theta_max 25.10
_diffrn_reflns_theta_min 3.22
_exptl_absorpt_coefficient_mu 0.082
_exptl_absorpt_correction_T_max 0.998
_exptl_absorpt_correction_T_min 0.684
_exptl_absorpt_correction_type multi-scan
_exptl_absorpt_process_details '(SADABS, Blessing, 1995)'
_exptl_crystal_colour colorless
_exptl_crystal_density_diffrn 1.239
_exptl_crystal_density_meas ?
_exptl_crystal_density_method 'not measured'
_exptl_crystal_description plate
_exptl_crystal_F_000 744
_exptl_crystal_size_max 0.50
_exptl_crystal_size_mid 0.45
_exptl_crystal_size_min 0.03
_refine_diff_density_max 0.130
_refine_diff_density_min -0.120
_refine_ls_abs_structure_details 'Flack (1983)'
_refine_ls_extinction_method none
_refine_ls_goodness_of_fit_ref 1.000
_refine_ls_hydrogen_treatment mixed
_refine_ls_matrix_type full
_refine_ls_number_parameters 140
_refine_ls_number_reflns 1607
_refine_ls_number_restraints 0
_refine_ls_restrained_S_all 1.000
_refine_ls_R_factor_all 0.0706
_refine_ls_R_factor_gt 0.0484
_refine_ls_shift/su_max 0.000
_refine_ls_shift/su_mean 0.000
_refine_ls_structure_factor_coef Fsqd
_refine_ls_weighting_details 'calc w = 1/[\s^2^(Fo^2^)+(0.0665P)^2^+0.3025P] where P = (Fo^2^+2Fc^2^)/3'
_refine_ls_weighting_scheme calc
_refine_ls_wR_factor_gt 0.1100
_refine_ls_wR_factor_ref 0.1201
_reflns_number_gt 1228
_reflns_number_total 1607
_reflns_threshold_expression I>2\s(I)
_cod_data_source_file wn6182.cif
_cod_data_source_block I
_cod_depositor_comments
;
The following automatic conversions were performed:
'_symmetry_cell_setting' value 'Orthorhombic' changed to 'orthorhombic'
according to '/home/saulius/struct/CIF-dictionaries/cif_core.dic'
dictionary named 'cif_core.dic' version 2.4.1 from 2010-06-29.

Automatic conversion script
Id: cif_fix_enum 1527 2010-12-29 10:47:43Z saulius 

The following automatic conversions were performed:

'_symmetry_cell_setting' value 'Orthorhombic' changed to
'orthorhombic' according to
/home/saulius/struct/CIF-dictionaries/cif_core.dic dictionary named
'cif_core.dic' version 2.4.1 from 2010-06-29.

Automatic conversion script
Id: cif_fix_values 1715 2011-07-08 13:25:40Z adriana 

The following automatic conversions were performed:

'_exptl_crystal_density_meas' value 'not measured' was changed to '?'
- the value is perceived as not measured.

Automatic conversion script
Id: cif_fix_values 3008 2015-01-20 13:52:24Z robertas 
;
_cod_database_code 2202962
_cod_database_fobs_code 2202962

loop_
_symmetry_equiv_pos_as_xyz
'x, y, z'
'-x, -y, z+1/2'
'-x, y, -z+1/2'
'x, -y, -z'
'x+1/2, y+1/2, z'
'-x+1/2, -y+1/2, z+1/2'
'-x+1/2, y+1/2, -z+1/2'
'x+1/2, -y+1/2, -z'

loop_
_atom_site_label
_atom_site_fract_x
_atom_site_fract_y
_atom_site_fract_z
_atom_site_U_iso_or_equiv
_atom_site_adp_type
_atom_site_calc_flag
_atom_site_refinement_flags
_atom_site_occupancy
_atom_site_disorder_assembly
_atom_site_disorder_group
_atom_site_type_symbol
N13 0.1034(3) 0.8534(3) 0.15061(9) 0.0544(6) Uani d . 1 . . N
N11 0.1330(3) 0.6485(3) 0.15224(9) 0.0528(6) Uani d . 1 . . N
C12 0.0586(3) 0.7520(3) 0.17554(9) 0.0453(6) Uani d . 1 . . C
C1 -0.0632(3) 0.7514(3) 0.22506(9) 0.0455(6) Uani d . 1 . . C
O1 -0.1995(2) 0.65471(19) 0.22694(7) 0.0549(5) Uani d . 1 . . O
C11 0.2369(4) 0.6885(4) 0.10867(11) 0.0602(9) Uani d . 1 . . C
C13 0.2181(4) 0.8163(4) 0.10822(10) 0.0603(9) Uani d . 1 . . C
C17 0.3457(5) 0.6257(5) 0.07106(15) 0.0887(14) Uani d . 1 . . C
C2 -0.3528(4) 0.6667(3) 0.18888(12) 0.0700(9) Uani d . 1 . . C
H2A -0.4317 0.7371 0.1972 0.105 Uiso calc R 1 . . H
H2B -0.4336 0.5946 0.1894 0.105 Uiso calc R 1 . . H
H2C -0.2964 0.6766 0.1544 0.105 Uiso calc R 1 . . H
C18 0.1200(5) 0.5205(3) 0.16879(12) 0.0692(9) Uani d . 1 . . C
H18A 0.1295 0.5158 0.2066 0.104 Uiso calc R 1 . . H
H18B 0.2254 0.4747 0.1531 0.104 Uiso calc R 1 . . H
H18C -0.0037 0.4869 0.1576 0.104 Uiso calc R 1 . . H
C15 0.4206(6) 0.8229(9) 0.03198(16) 0.1101(18) Uani d . 1 . . C
C14 0.3107(6) 0.8855(5) 0.06901(14) 0.0856(13) Uani d . 1 . . C
C16 0.4373(7) 0.6962(8) 0.03325(18) 0.114(2) Uani d . 1 . . C
H16 0.513(7) 0.660(5) 0.0053(18) 0.125(14) Uiso d . 1 . . H
H14 0.301(5) 0.974(3) 0.0688(15) 0.075(12) Uiso d . 1 . . H
H15 0.487(6) 0.884(4) 0.0056(18) 0.116(15) Uiso d . 1 . . H
H17 0.365(5) 0.539(4) 0.0736(15) 0.076(11) Uiso d . 1 . . H
H1 -0.128(3) 0.830(3) 0.2246(9) 0.041(6) Uiso d . 1 . . H

loop_
_atom_site_aniso_label
_atom_site_aniso_U_11
_atom_site_aniso_U_22
_atom_site_aniso_U_33
_atom_site_aniso_U_12
_atom_site_aniso_U_13
_atom_site_aniso_U_23
N13 0.0551(12) 0.0536(16) 0.0545(12) -0.0028(13) -0.0038(11) 0.0041(13)
N11 0.0517(11) 0.0524(15) 0.0542(12) 0.0077(13) -0.0090(10) -0.0107(13)
C12 0.0429(11) 0.0418(14) 0.0514(11) 0.0003(15) -0.0078(10) -0.0008(17)
C1 0.0434(11) 0.0357(13) 0.0576(12) 0.0025(15) -0.0043(11) -0.0010(17)
O1 0.0464(9) 0.0550(12) 0.0633(9) -0.0084(10) -0.0123(9) 0.0067(10)
C11 0.0454(14) 0.086(3) 0.0491(15) 0.0104(16) -0.0103(13) -0.0098(18)
C13 0.0479(14) 0.084(3) 0.0491(15) -0.0029(18) -0.0081(13) 0.0064(18)
C17 0.066(2) 0.132(5) 0.068(2) 0.032(3) -0.0049(19) -0.028(3)
C2 0.0530(15) 0.079(2) 0.0783(18) -0.0068(17) -0.0218(14) 0.0015(19)
C18 0.0752(18) 0.0431(18) 0.089(2) 0.0133(16) -0.0199(16) -0.0145(16)
C15 0.063(2) 0.206(6) 0.061(2) -0.002(4) 0.007(2) 0.023(4)
C14 0.069(2) 0.125(4) 0.062(2) -0.014(2) -0.0101(19) 0.021(2)
C16 0.072(2) 0.211(7) 0.060(2) 0.035(4) 0.006(2) -0.015(4)

loop_
_atom_type_symbol
_atom_type_description
_atom_type_scat_dispersion_real
_atom_type_scat_dispersion_imag
_atom_type_scat_source
C C 0.0033 0.0016 'International Tables Vol C Tables 4.2.6.8 and 6.1.1.4'
H H 0.0000 0.0000 'International Tables Vol C Tables 4.2.6.8 and 6.1.1.4'
N N 0.0061 0.0033 'International Tables Vol C Tables 4.2.6.8 and 6.1.1.4'
O O 0.0106 0.0060 'International Tables Vol C Tables 4.2.6.8 and 6.1.1.4'

loop_
_geom_angle_atom_site_label_1
_geom_angle_atom_site_label_2
_geom_angle_atom_site_label_3
_geom_angle_site_symmetry_1
_geom_angle_site_symmetry_3
_geom_angle
C12 N13 C13 . . 104.9(3)
C12 N11 C11 . . 105.8(3)
C12 N11 C18 . . 129.9(2)
C11 N11 C18 . . 124.3(3)
N13 C12 N11 . . 113.7(2)
N13 C12 C1 . . 122.3(3)
N11 C12 C1 . . 124.0(3)
O1 C1 C12 . . 113.3(2)
O1 C1 C1 . 3 110.07(17)
C12 C1 C1 . 3 112.3(2)
O1 C1 H1 . . 111.7(14)
C12 C1 H1 . . 103.6(14)
C1 C1 H1 3 . 105.5(14)
C1 O1 C2 . . 113.0(2)
N11 C11 C17 . . 131.7(4)
N11 C11 C13 . . 105.9(3)
C17 C11 C13 . . 122.3(4)
N13 C13 C14 . . 130.2(4)
N13 C13 C11 . . 109.6(3)
C14 C13 C11 . . 120.2(4)
C16 C17 C11 . . 116.3(6)
C16 C17 H17 . . 123(2)
C11 C17 H17 . . 121(2)
O1 C2 H2A . . 109.5
O1 C2 H2B . . 109.5
H2A C2 H2B . . 109.5
O1 C2 H2C . . 109.5
H2A C2 H2C . . 109.5
H2B C2 H2C . . 109.5
N11 C18 H18A . . 109.5
N11 C18 H18B . . 109.5
H18A C18 H18B . . 109.5
N11 C18 H18C . . 109.5
H18A C18 H18C . . 109.5
H18B C18 H18C . . 109.5
C14 C15 C16 . . 121.5(5)
C14 C15 H15 . . 111(3)
C16 C15 H15 . . 128(2)
C15 C14 C13 . . 117.4(5)
C15 C14 H14 . . 122(2)
C13 C14 H14 . . 121(2)
C17 C16 C15 . . 122.4(5)
C17 C16 H16 . . 121(3)
C15 C16 H16 . . 116(3)

loop_
_geom_bond_atom_site_label_1
_geom_bond_atom_site_label_2
_geom_bond_site_symmetry_2
_geom_bond_distance
_geom_bond_publ_flag
N13 C12 . 1.310(4) yes
N13 C13 . 1.387(4) yes
N11 C12 . 1.371(4) yes
N11 C11 . 1.381(4) yes
C11 C13 . 1.400(4) yes
N11 C18 . 1.460(4) ?
C12 C1 . 1.503(3) ?
C1 O1 . 1.404(3) ?
C1 C1 3 1.528(4) ?
C1 H1 . 0.96(3) ?
O1 C2 . 1.426(3) ?
C11 C17 . 1.387(4) ?
C13 C14 . 1.397(5) ?
C17 C16 . 1.377(8) ?
C17 H17 . 0.95(4) ?
C2 H2A . 0.9600 ?
C2 H2B . 0.9600 ?
C2 H2C . 0.9600 ?
C18 H18A . 0.9600 ?
C18 H18B . 0.9600 ?
C18 H18C . 0.9600 ?
C15 C14 . 1.380(7) ?
C15 C16 . 1.387(8) ?
C15 H15 . 1.04(5) ?
C14 H14 . 0.97(3) ?
C16 H16 . 0.96(5) ?

loop_
_geom_torsion_atom_site_label_1
_geom_torsion_atom_site_label_2
_geom_torsion_atom_site_label_3
_geom_torsion_atom_site_label_4
_geom_torsion_site_symmetry_1
_geom_torsion_site_symmetry_4
_geom_torsion
C13 N13 C12 N11 . . -1.0(3)
C13 N13 C12 C1 . . 178.96(19)
C11 N11 C12 N13 . . 0.7(3)
C18 N11 C12 N13 . . 178.0(3)
C11 N11 C12 C1 . . -179.2(2)
C18 N11 C12 C1 . . -1.9(4)
N13 C12 C1 O1 . . 139.8(2)
N11 C12 C1 O1 . . -40.3(3)
N13 C12 C1 C1 . 3 -94.7(2)
N11 C12 C1 C1 . 3 85.2(2)
C12 C1 O1 C2 . . -68.1(3)
C1 C1 O1 C2 3 . 165.3(2)
C12 N11 C11 C17 . . 178.6(3)
C18 N11 C11 C17 . . 1.1(4)
C12 N11 C11 C13 . . -0.1(3)
C18 N11 C11 C13 . . -177.6(2)
C12 N13 C13 C14 . . -178.4(3)
C12 N13 C13 C11 . . 0.9(3)
N11 C11 C13 N13 . . -0.4(3)
C17 C11 C13 N13 . . -179.4(2)
N11 C11 C13 C14 . . 178.9(2)
C17 C11 C13 C14 . . -0.1(5)
N11 C11 C17 C16 . . -177.8(3)
C13 C11 C17 C16 . . 0.8(5)
C16 C15 C14 C13 . . 0.6(6)
N13 C13 C14 C15 . . 178.5(3)
C11 C13 C14 C15 . . -0.6(5)
C11 C17 C16 C15 . . -0.9(6)
C14 C15 C16 C17 . . 0.2(8)
